data_7102310
loop_
_publ_author_name
'Singh, Sanjay'
'Chai, Jianfang'
'Pal, Aritra'
'Jancik, Vojtech'
'Roesky, Herbert W.'
'Herbst-Irmer, Regine'

_publ_section_title
;
 Base free lithium-organoaluminate and the gallium congener:
 potential precursors to heterometallic assemblies
;
_journal_coden_ASTM CHCOFS
_journal_issue 46
_journal_name_full
;
 Chemical Communications (Cambridge, United Kingdom)
;
_journal_page_first 4934
_journal_page_last 4936
_journal_paper_doi 10.1039/b712240c
_journal_year 2007
_chemical_formula_sum 'C96 H146 Al3 Li3 N6 O3'
_chemical_formula_weight 1533.95
_space_group_IT_number 173
_symmetry_cell_setting hexagonal
_symmetry_space_group_name_Hall 'P 6c'
_symmetry_space_group_name_H-M 'P 63'
_atom_sites_solution_hydrogens geom
_atom_sites_solution_primary direct
_atom_sites_solution_secondary difmap
_audit_creation_method SHELXL-97
_cell_angle_alpha 90.00
_cell_angle_beta 90.00
_cell_angle_gamma 120.00
_cell_formula_units_Z 2
_cell_length_a 15.847(2)
_cell_length_b 15.847(2)
_cell_length_c 21.396(4)
_cell_measurement_reflns_used 9880
_cell_measurement_temperature 100(2)
_cell_measurement_theta_max 58.89
_cell_measurement_theta_min 3.83
_cell_volume 4653.3(12)
_computing_cell_refinement 'Bruker SAINT (V. 7.12A, Siemens 2003)'
_computing_data_collection 'Proteum (Version 1.40, Bruker 2002)'
_computing_data_reduction 'Bruker SAINT (V. 7.12A, Siemens 2003)'
_computing_molecular_graphics 'Bruker AXS SHELXTL (V. 6.12)'
_computing_publication_material 'SHELXL-97 (Sheldrick, 1997)'
_computing_structure_refinement 'SHELXL-97 (Sheldrick, 1997)'
_computing_structure_solution 'SHELXS-97 (Sheldrick, 1990)'
_diffrn_ambient_temperature 100(2)
_diffrn_detector_area_resol_mean 5.602
_diffrn_measured_fraction_theta_full 0.999
_diffrn_measured_fraction_theta_max 0.999
_diffrn_measurement_device_type 'Bruker three circle diffractometer'
_diffrn_measurement_method 'phi and omega scan'
_diffrn_radiation_monochromator 'mirror system'
_diffrn_radiation_source 'rotating anode'
_diffrn_radiation_type CuK\a
_diffrn_radiation_wavelength 1.54178
_diffrn_reflns_av_R_equivalents 0.0275
_diffrn_reflns_av_sigmaI/netI 0.0202
_diffrn_reflns_limit_h_max 17
_diffrn_reflns_limit_h_min -17
_diffrn_reflns_limit_k_max 16
_diffrn_reflns_limit_k_min -17
_diffrn_reflns_limit_l_max 23
_diffrn_reflns_limit_l_min -22
_diffrn_reflns_number 26482
_diffrn_reflns_theta_full 58.93
_diffrn_reflns_theta_max 58.93
_diffrn_reflns_theta_min 3.22
_diffrn_standards_decay_% 0
_diffrn_standards_interval_count 0
_diffrn_standards_interval_time 0
_diffrn_standards_number 0
_exptl_absorpt_coefficient_mu 0.746
_exptl_absorpt_correction_T_max 0.9291
_exptl_absorpt_correction_T_min 0.8355
_exptl_absorpt_correction_type multi-scan
_exptl_absorpt_process_details 'Sadabs, Sheldrick 2007'
_exptl_crystal_colour colourless
_exptl_crystal_density_diffrn 1.095
_exptl_crystal_density_method 'not measured'
_exptl_crystal_description prism
_exptl_crystal_F_000 1672
_exptl_crystal_size_max 0.25
_exptl_crystal_size_mid 0.20
_exptl_crystal_size_min 0.10
_refine_diff_density_max 0.306
_refine_diff_density_min -0.132
_refine_diff_density_rms 0.026
_refine_ls_abs_structure_details 'Flack H D (1983), Acta Cryst. A39, 876-881'
_refine_ls_abs_structure_Flack 0.02(2)
_refine_ls_extinction_method none
_refine_ls_goodness_of_fit_ref 1.069
_refine_ls_hydrogen_treatment mixed
_refine_ls_matrix_type full
_refine_ls_number_parameters 440
_refine_ls_number_reflns 4395
_refine_ls_number_restraints 219
_refine_ls_restrained_S_all 1.071
_refine_ls_R_factor_all 0.0258
_refine_ls_R_factor_gt 0.0249
_refine_ls_shift/su_max 0.001
_refine_ls_shift/su_mean 0.000
_refine_ls_structure_factor_coef Fsqd
_refine_ls_weighting_details 'calc w=1/[\s^2^(Fo^2^)+(0.0426P)^2^+0.4959P] where P=(Fo^2^+2Fc^2^)/3'
_refine_ls_weighting_scheme calc
_refine_ls_wR_factor_gt 0.0661
_refine_ls_wR_factor_ref 0.0667
_reflns_number_gt 4290
_reflns_number_total 4395
_reflns_threshold_expression >2sigma(I)
_cod_data_source_file b712240c.txt
_cod_data_source_block final
_cod_depositor_comments
;
The following automatic conversions were performed:
'_symmetry_cell_setting' value 'Hexagonal' changed to 'hexagonal'
according to '/home/saulius/struct/CIF-dictionaries/cif_core.dic'
dictionary named 'cif_core.dic' version 2.4.1 from 2010-06-29.

Automatic conversion script
Id: cif_fix_enum 1527 2010-12-29 10:47:43Z saulius 
;
_cod_original_sg_symbol_H-M P6(3)
_cod_database_code 7102310

loop_
_symmetry_equiv_pos_as_xyz
'x, y, z'
'-y, x-y, z'
'-x+y, -x, z'
'-x, -y, z+1/2'
'y, -x+y, z+1/2'
'x-y, x, z+1/2'

loop_
_atom_site_label
_atom_site_type_symbol
_atom_site_fract_x
_atom_site_fract_y
_atom_site_fract_z
_atom_site_U_iso_or_equiv
_atom_site_adp_type
_atom_site_occupancy
_atom_site_symmetry_multiplicity
_atom_site_calc_flag
_atom_site_refinement_flags
_atom_site_disorder_assembly
_atom_site_disorder_group
Al1 Al 0.91348(3) 0.37014(3) 0.19556(2) 0.02569(11) Uani 1 1 d . . .
O1 O 0.79644(7) 0.34568(7) 0.20067(5) 0.0297(2) Uani 1 1 d . . .
Li1 Li 0.67714(18) 0.24018(18) 0.20105(15) 0.0383(6) Uani 1 1 d . . .
N1 N 0.92119(9) 0.26453(9) 0.15392(6) 0.0273(3) Uani 1 1 d . . .
N2 N 0.96060(8) 0.35019(9) 0.27451(6) 0.0276(3) Uani 1 1 d . . .
C1 C 0.89029(14) 0.09519(12) 0.15469(8) 0.0392(4) Uani 1 1 d . . .
H1A H 0.8980 0.1064 0.1095 0.059 Uiso 0.50 1 calc PR . .
H1B H 0.8256 0.0395 0.1635 0.059 Uiso 0.50 1 calc PR . .
H1C H 0.9404 0.0814 0.1702 0.059 Uiso 0.50 1 calc PR . .
H1D H 0.8780 0.0452 0.1860 0.059 Uiso 0.50 1 calc PR . .
H1E H 0.9504 0.1120 0.1319 0.059 Uiso 0.50 1 calc PR . .
H1F H 0.8356 0.0702 0.1253 0.059 Uiso 0.50 1 calc PR . .
C2 C 0.90097(10) 0.18503(10) 0.18690(7) 0.0298(3) Uani 1 1 d . . .
C3 C 0.89182(11) 0.18008(11) 0.25217(7) 0.0320(3) Uani 1 1 d D . .
H3 H 0.8710(12) 0.1193(11) 0.2710(8) 0.036(4) Uiso 1 1 d D . .
C4 C 0.92735(11) 0.25868(11) 0.29352(7) 0.0298(3) Uani 1 1 d . . .
C5 C 0.92909(12) 0.23705(12) 0.36258(8) 0.0383(4) Uani 1 1 d . . .
H5A H 0.8923 0.2610 0.3862 0.057 Uiso 1 1 calc R . .
H5B H 0.9967 0.2696 0.3774 0.057 Uiso 1 1 calc R . .
H5C H 0.8994 0.1666 0.3686 0.057 Uiso 1 1 calc R . .
C6 C 1.01012(12) 0.49843(12) 0.16154(8) 0.0351(4) Uani 1 1 d . . .
H6A H 0.9889 0.5457 0.1700 0.053 Uiso 1 1 calc R . .
H6B H 1.0160 0.4931 0.1163 0.053 Uiso 1 1 calc R . .
H6C H 1.0735 0.5202 0.1814 0.053 Uiso 1 1 calc R . .
C11 C 0.93602(11) 0.26317(11) 0.08678(7) 0.0286(3) Uani 1 1 d . . .
C12 C 0.85631(11) 0.21239(11) 0.04652(7) 0.0309(3) Uani 1 1 d . . .
C13 C 0.87436(12) 0.21158(12) -0.01729(8) 0.0347(4) Uani 1 1 d . . .
H13 H 0.8211 0.1788 -0.0453 0.042 Uiso 1 1 calc R . .
C14 C 0.96845(13) 0.25758(13) -0.04053(8) 0.0386(4) Uani 1 1 d . . .
H14 H 0.9795 0.2545 -0.0839 0.046 Uiso 1 1 calc R . .
C15 C 1.04583(12) 0.30775(12) -0.00078(7) 0.0363(4) Uani 1 1 d . . .
H15 H 1.1102 0.3396 -0.0172 0.044 Uiso 1 1 calc R . .
C16 C 1.03196(12) 0.31295(11) 0.06352(7) 0.0320(4) Uani 1 1 d . . .
C120 C 0.75082(11) 0.15744(11) 0.06890(7) 0.0310(3) Uani 1 1 d . . .
H120 H 0.7510 0.1454 0.1148 0.037 Uiso 1 1 calc R . .
C121 C 0.69234(12) 0.05852(12) 0.03627(8) 0.0382(4) Uani 1 1 d . . .
H12A H 0.6799 0.0686 -0.0072 0.057 Uiso 1 1 calc R . .
H12B H 0.6302 0.0194 0.0580 0.057 Uiso 1 1 calc R . .
H12C H 0.7296 0.0243 0.0371 0.057 Uiso 1 1 calc R . .
C122 C 0.70127(12) 0.21790(12) 0.05887(8) 0.0363(4) Uani 1 1 d . . .
H12D H 0.7038 0.2340 0.0144 0.054 Uiso 1 1 calc R . .
H12E H 0.7351 0.2781 0.0833 0.054 Uiso 1 1 calc R . .
H12F H 0.6332 0.1804 0.0724 0.054 Uiso 1 1 calc R . .
C160 C 1.12014(12) 0.36644(12) 0.10595(7) 0.0340(3) Uani 1 1 d . . .
H160 H 1.1003 0.3916 0.1426 0.041 Uiso 1 1 calc R . .
C161 C 1.15036(13) 0.29457(13) 0.13044(9) 0.0421(4) Uani 1 1 d . . .
H16A H 1.1600 0.2609 0.0951 0.063 Uiso 1 1 calc R . .
H16B H 1.0991 0.2467 0.1578 0.063 Uiso 1 1 calc R . .
H16C H 1.2112 0.3301 0.1541 0.063 Uiso 1 1 calc R . .
C162 C 1.20614(14) 0.45306(15) 0.07444(9) 0.0491(5) Uani 1 1 d . . .
H16D H 1.1847 0.4962 0.0567 0.074 Uiso 1 1 calc R . .
H16E H 1.2315 0.4297 0.0410 0.074 Uiso 1 1 calc R . .
H16F H 1.2575 0.4889 0.1053 0.074 Uiso 1 1 calc R . .
C21 C 1.02177(11) 0.42717(10) 0.31746(7) 0.0282(3) Uani 1 1 d . . .
C22 C 0.98230(11) 0.46995(11) 0.35658(8) 0.0326(3) Uani 1 1 d . . .
C23 C 1.04342(12) 0.54042(11) 0.39923(8) 0.0332(3) Uani 1 1 d . . .
H23 H 1.0175 0.5698 0.4259 0.040 Uiso 1 1 calc R . .
C24 C 1.14077(11) 0.56846(11) 0.40361(7) 0.0330(3) Uani 1 1 d . . .
H24 H 1.1811 0.6156 0.4337 0.040 Uiso 1 1 calc R . .
C25 C 1.17914(11) 0.52768(11) 0.36413(7) 0.0325(4) Uani 1 1 d . . .
H25 H 1.2464 0.5479 0.3670 0.039 Uiso 1 1 calc R . .
C26 C 1.12170(11) 0.45741(11) 0.31991(7) 0.0287(3) Uani 1 1 d . . .
C220 C 0.87610(12) 0.44313(13) 0.35302(9) 0.0432(4) Uani 1 1 d . . .
H220 H 0.8405 0.3827 0.3272 0.052 Uiso 1 1 calc R . .
C221 C 0.82888(15) 0.42205(18) 0.41773(11) 0.0655(6) Uani 1 1 d . . .
H22A H 0.8645 0.4795 0.4444 0.098 Uiso 1 1 calc R . .
H22B H 0.8309 0.3666 0.4364 0.098 Uiso 1 1 calc R . .
H22C H 0.7610 0.4065 0.4138 0.098 Uiso 1 1 calc R . .
C222 C 0.86715(15) 0.52447(15) 0.32077(12) 0.0568(5) Uani 1 1 d . . .
H22D H 0.8970 0.5829 0.3471 0.085 Uiso 1 1 calc R . .
H22E H 0.7982 0.5033 0.3143 0.085 Uiso 1 1 calc R . .
H22F H 0.9006 0.5393 0.2803 0.085 Uiso 1 1 calc R . .
C260 C 1.16902(11) 0.41761(12) 0.27615(8) 0.0317(3) Uani 1 1 d . . .
H260 H 1.1203 0.3783 0.2432 0.038 Uiso 1 1 calc R . .
C261 C 1.25837(12) 0.50012(13) 0.24347(8) 0.0399(4) Uani 1 1 d . . .
H26A H 1.3079 0.5391 0.2747 0.060 Uiso 1 1 calc R . .
H26B H 1.2392 0.5417 0.2209 0.060 Uiso 1 1 calc R . .
H26C H 1.2851 0.4723 0.2139 0.060 Uiso 1 1 calc R . .
C262 C 1.19806(13) 0.35072(13) 0.30989(8) 0.0417(4) Uani 1 1 d . . .
H26D H 1.1405 0.2970 0.3297 0.063 Uiso 1 1 calc R . .
H26E H 1.2470 0.3880 0.3419 0.063 Uiso 1 1 calc R . .
H26F H 1.2253 0.3243 0.2797 0.063 Uiso 1 1 calc R . .
C1S C 1.011(3) -0.009(3) -0.2146(5) 0.053(4) Uani 0.244(4) 1 d PDU A -1
H1S1 H 1.0218 0.0240 -0.2550 0.079 Uiso 0.244(4) 1 calc PR A -1
H1S2 H 0.9669 -0.0792 -0.2203 0.079 Uiso 0.244(4) 1 calc PR A -1
H1S3 H 1.0733 0.0022 -0.1978 0.079 Uiso 0.244(4) 1 calc PR A -1
C2S C 0.9660(9) 0.0303(10) -0.1698(5) 0.066(3) Uani 0.244(4) 1 d PDU A -1
H2S1 H 1.0069 0.1022 -0.1683 0.079 Uiso 0.244(4) 1 calc PR A -1
H2S2 H 0.9009 0.0143 -0.1856 0.079 Uiso 0.244(4) 1 calc PR A -1
C3S C 0.9554(7) -0.0093(14) -0.1050(5) 0.080(3) Uani 0.244(4) 1 d PDU A -1
H3S1 H 0.9142 -0.0811 -0.1073 0.096 Uiso 0.244(4) 1 calc PR A -1
H3S2 H 0.9193 0.0148 -0.0799 0.096 Uiso 0.244(4) 1 calc PR A -1
C4S C 1.0470(8) 0.0138(11) -0.0697(5) 0.075(3) Uani 0.244(4) 1 d PDU A -1
H4S1 H 1.0884 0.0854 -0.0658 0.090 Uiso 0.244(4) 1 calc PR A -1
H4S2 H 1.0838 -0.0104 -0.0939 0.090 Uiso 0.244(4) 1 calc PR A -1
C5S C 1.0264(13) -0.0319(12) -0.0036(5) 0.074(2) Uani 0.244(4) 1 d PDU A -1
H5S1 H 0.9778 -0.1023 -0.0061 0.089 Uiso 0.244(4) 1 calc PR A -1
H5S2 H 1.0871 -0.0247 0.0146 0.089 Uiso 0.244(4) 1 calc PR A -1
C6S C 0.989(3) 0.018(2) 0.0362(6) 0.075(4) Uani 0.244(4) 1 d PDU A -1
H6S1 H 0.9760 -0.0093 0.0784 0.113 Uiso 0.244(4) 1 calc PR A -1
H6S2 H 0.9279 0.0099 0.0183 0.113 Uiso 0.244(4) 1 calc PR A -1
H6S3 H 1.0369 0.0881 0.0382 0.113 Uiso 0.244(4) 1 calc PR A -1
C1SA C 0.978(4) 0.023(4) -0.201(2) 0.071(7) Uani 0.090(4) 1 d PDU A -2
H1S4 H 0.9830 0.0088 -0.2445 0.106 Uiso 0.090(4) 1 calc PR A -2
H1S5 H 0.9927 0.0908 -0.1967 0.106 Uiso 0.090(4) 1 calc PR A -2
H1S6 H 0.9112 -0.0207 -0.1858 0.106 Uiso 0.090(4) 1 calc PR A -2
C2SA C 1.048(3) 0.008(3) -0.1621(13) 0.072(4) Uani 0.090(4) 1 d PDU A -2
H2S3 H 1.0299 -0.0610 -0.1678 0.087 Uiso 0.090(4) 1 calc PR A -2
H2S4 H 1.1127 0.0473 -0.1824 0.087 Uiso 0.090(4) 1 calc PR A -2
C3SA C 1.065(2) 0.028(2) -0.0942(13) 0.076(4) Uani 0.090(4) 1 d PDU A -2
H3S3 H 1.0407 0.0723 -0.0817 0.091 Uiso 0.090(4) 1 calc PR A -2
H3S4 H 1.1361 0.0624 -0.0860 0.091 Uiso 0.090(4) 1 calc PR A -2
C4SA C 1.015(2) -0.064(2) -0.0534(13) 0.075(4) Uani 0.090(4) 1 d PDU A -2
H4S3 H 0.9702 -0.1196 -0.0798 0.090 Uiso 0.090(4) 1 calc PR A -2
H4S4 H 1.0659 -0.0779 -0.0375 0.090 Uiso 0.090(4) 1 calc PR A -2
C5SA C 0.960(3) -0.057(3) 0.0015(14) 0.076(5) Uani 0.090(4) 1 d PDU A -2
H5S3 H 1.0042 -0.0256 0.0373 0.091 Uiso 0.090(4) 1 calc PR A -2
H5S4 H 0.9085 -0.1227 0.0145 0.091 Uiso 0.090(4) 1 calc PR A -2
C6SA C 0.913(2) 0.003(2) -0.0166(16) 0.078(6) Uani 0.090(4) 1 d PDU A -2
H6S4 H 0.8880 0.0192 0.0210 0.116 Uiso 0.090(4) 1 calc PR A -2
H6S5 H 0.8588 -0.0341 -0.0455 0.116 Uiso 0.090(4) 1 calc PR A -2
H6S6 H 0.9614 0.0638 -0.0369 0.116 Uiso 0.090(4) 1 calc PR A -2

loop_
_atom_site_aniso_label
_atom_site_aniso_U_11
_atom_site_aniso_U_22
_atom_site_aniso_U_33
_atom_site_aniso_U_23
_atom_site_aniso_U_13
_atom_site_aniso_U_12
Al1 0.0241(2) 0.0246(2) 0.0282(2) -0.00060(18) -0.00148(19) 0.01207(17)
O1 0.0272(5) 0.0297(5) 0.0339(6) -0.0026(5) -0.0019(4) 0.0154(4)
Li1 0.0319(13) 0.0322(13) 0.0517(16) -0.0027(13) -0.0013(12) 0.0166(11)
N1 0.0289(7) 0.0287(7) 0.0261(7) 0.0009(5) -0.0012(5) 0.0157(6)
N2 0.0248(6) 0.0284(7) 0.0293(7) -0.0016(5) -0.0018(5) 0.0130(5)
C1 0.0517(10) 0.0309(9) 0.0378(9) -0.0027(7) -0.0060(7) 0.0229(8)
C2 0.0303(8) 0.0270(7) 0.0327(9) -0.0010(7) -0.0031(7) 0.0148(6)
C3 0.0352(8) 0.0254(8) 0.0320(9) 0.0041(7) -0.0013(7) 0.0126(7)
C4 0.0286(8) 0.0322(8) 0.0275(8) 0.0032(6) 0.0011(6) 0.0143(7)
C5 0.0430(9) 0.0350(9) 0.0292(9) 0.0035(7) -0.0018(7) 0.0137(7)
C6 0.0322(8) 0.0311(8) 0.0423(9) 0.0018(7) -0.0026(7) 0.0161(7)
C11 0.0340(8) 0.0304(8) 0.0263(8) 0.0017(6) 0.0009(6) 0.0197(7)
C12 0.0350(8) 0.0300(8) 0.0294(8) 0.0012(7) -0.0001(7) 0.0175(7)
C13 0.0381(9) 0.0361(8) 0.0293(8) -0.0015(7) -0.0038(7) 0.0182(7)
C14 0.0455(10) 0.0447(9) 0.0268(8) 0.0007(7) 0.0031(7) 0.0234(8)
C15 0.0368(9) 0.0430(9) 0.0306(9) 0.0029(7) 0.0031(7) 0.0210(8)
C16 0.0365(9) 0.0324(8) 0.0315(9) 0.0012(6) 0.0011(6) 0.0205(7)
C120 0.0329(8) 0.0311(8) 0.0275(8) 0.0016(6) 0.0011(6) 0.0150(7)
C121 0.0403(9) 0.0340(9) 0.0381(9) -0.0024(7) -0.0005(7) 0.0169(7)
C122 0.0369(9) 0.0368(9) 0.0362(9) -0.0043(7) -0.0016(7) 0.0192(7)
C160 0.0321(8) 0.0429(9) 0.0283(8) 0.0029(7) 0.0023(7) 0.0198(7)
C161 0.0424(9) 0.0517(11) 0.0418(10) -0.0041(8) -0.0035(8) 0.0308(9)
C162 0.0389(10) 0.0557(11) 0.0400(10) 0.0055(8) -0.0019(8) 0.0141(9)
C21 0.0296(8) 0.0249(7) 0.0275(8) 0.0010(6) -0.0033(6) 0.0116(6)
C22 0.0305(8) 0.0311(8) 0.0329(8) -0.0009(7) 0.0000(6) 0.0131(7)
C23 0.0379(9) 0.0284(8) 0.0312(8) -0.0010(6) -0.0006(7) 0.0151(7)
C24 0.0371(9) 0.0277(8) 0.0280(8) 0.0007(6) -0.0055(7) 0.0115(7)
C25 0.0297(8) 0.0307(8) 0.0319(8) 0.0029(7) -0.0062(6) 0.0112(7)
C26 0.0291(8) 0.0275(8) 0.0282(8) 0.0049(6) -0.0020(6) 0.0132(7)
C220 0.0318(9) 0.0447(10) 0.0500(10) -0.0182(8) -0.0035(8) 0.0167(8)
C221 0.0395(11) 0.0705(14) 0.0677(14) -0.0244(11) 0.0126(10) 0.0132(10)
C222 0.0475(11) 0.0573(12) 0.0784(14) -0.0267(10) -0.0217(10) 0.0358(10)
C260 0.0268(8) 0.0350(9) 0.0315(8) -0.0016(7) -0.0055(6) 0.0142(7)
C261 0.0357(9) 0.0433(9) 0.0368(9) -0.0008(7) 0.0014(7) 0.0168(8)
C262 0.0447(10) 0.0495(10) 0.0391(10) 0.0002(8) -0.0016(8) 0.0297(9)
C1S 0.057(10) 0.045(7) 0.064(5) -0.004(8) -0.010(8) 0.031(5)
C2S 0.059(6) 0.057(5) 0.074(5) -0.005(5) 0.012(4) 0.023(4)
C3S 0.061(4) 0.078(6) 0.073(4) 0.002(5) 0.002(4) 0.013(6)
C4S 0.072(4) 0.071(6) 0.076(4) -0.009(5) 0.000(4) 0.031(5)
C5S 0.080(6) 0.065(6) 0.077(5) -0.007(5) 0.001(5) 0.034(5)
C6S 0.084(10) 0.071(10) 0.068(5) -0.009(7) -0.001(8) 0.037(5)
C1SA 0.068(12) 0.057(11) 0.068(11) -0.007(11) 0.006(9) 0.016(9)
C2SA 0.069(7) 0.055(7) 0.081(6) -0.008(7) 0.007(6) 0.023(7)
C3SA 0.071(6) 0.069(6) 0.080(5) -0.003(6) 0.001(6) 0.029(6)
C4SA 0.076(6) 0.068(7) 0.080(6) -0.005(6) 0.001(6) 0.036(6)
C5SA 0.083(7) 0.069(8) 0.070(7) -0.005(6) -0.002(7) 0.034(7)
C6SA 0.102(12) 0.055(11) 0.078(12) -0.005(10) 0.014(11) 0.041(9)

loop_
_atom_type_symbol
_atom_type_description
_atom_type_scat_dispersion_real
_atom_type_scat_dispersion_imag
_atom_type_scat_source
C C 0.0181 0.0091 'International Tables Vol C Tables 4.2.6.8 and 6.1.1.4'
H H 0.0000 0.0000 'International Tables Vol C Tables 4.2.6.8 and 6.1.1.4'
Li Li 0.0008 0.0003 'International Tables Vol C Tables 4.2.6.8 and 6.1.1.4'
N N 0.0311 0.0180 'International Tables Vol C Tables 4.2.6.8 and 6.1.1.4'
O O 0.0492 0.0322 'International Tables Vol C Tables 4.2.6.8 and 6.1.1.4'
Al Al 0.2130 0.2455 'International Tables Vol C Tables 4.2.6.8 and 6.1.1.4'

loop_
_geom_angle_atom_site_label_1
_geom_angle_atom_site_label_2
_geom_angle_atom_site_label_3
_geom_angle
_geom_angle_site_symmetry_1
_geom_angle_site_symmetry_3
O1 Al1 N2 111.90(5) . .
O1 Al1 N1 111.28(5) . .
N2 Al1 N1 93.65(5) . .
O1 Al1 C6 117.09(6) . .
N2 Al1 C6 109.03(6) . .
N1 Al1 C6 111.46(7) . .
O1 Al1 Li1 28.62(5) . 2_655
N2 Al1 Li1 117.06(7) . 2_655
N1 Al1 Li1 134.84(6) . 2_655
C6 Al1 Li1 89.98(6) . 2_655
O1 Al1 Li1 21.90(5) . .
N2 Al1 Li1 106.34(7) . .
N1 Al1 Li1 91.12(6) . .
C6 Al1 Li1 136.11(7) . .
Li1 Al1 Li1 50.45(9) 2_655 .
Al1 O1 Li1 137.40(10) . .
Al1 O1 Li1 124.65(9) . 2_655
Li1 O1 Li1 97.78(15) . 2_655
O1 Li1 O1 142.21(15) . 3_665
O1 Li1 Li1 41.34(10) . 2_655
O1 Li1 Li1 100.87(10) 3_665 2_655
O1 Li1 Li1 101.34(10) . 3_665
O1 Li1 Li1 40.87(10) 3_665 3_665
Li1 Li1 Li1 60.0 2_655 3_665
O1 Li1 Al1 168.63(13) . 3_665
O1 Li1 Al1 26.73(5) 3_665 3_665
Li1 Li1 Al1 127.51(11) 2_655 3_665
Li1 Li1 Al1 67.56(11) 3_665 3_665
O1 Li1 Al1 20.71(5) . .
O1 Li1 Al1 162.69(12) 3_665 .
Li1 Li1 Al1 61.99(10) 2_655 .
Li1 Li1 Al1 121.95(10) 3_665 .
Al1 Li1 Al1 169.58(9) 3_665 .
C2 N1 C11 118.10(12) . .
C2 N1 Al1 118.62(10) . .
C11 N1 Al1 122.81(10) . .
C4 N2 C21 117.19(12) . .
C4 N2 Al1 117.93(10) . .
C21 N2 Al1 124.58(9) . .
N1 C2 C3 123.25(14) . .
N1 C2 C1 120.54(14) . .
C3 C2 C1 116.17(14) . .
C4 C3 C2 126.64(14) . .
N2 C4 C3 122.69(14) . .
N2 C4 C5 119.96(14) . .
C3 C4 C5 117.34(14) . .
C12 C11 C16 120.97(14) . .
C12 C11 N1 120.53(13) . .
C16 C11 N1 118.50(13) . .
C13 C12 C11 118.41(14) . .
C13 C12 C120 118.22(14) . .
C11 C12 C120 123.37(14) . .
C14 C13 C12 121.22(15) . .
C15 C14 C13 119.85(15) . .
C14 C15 C16 121.40(15) . .
C15 C16 C11 118.11(15) . .
C15 C16 C160 119.43(14) . .
C11 C16 C160 122.36(14) . .
C12 C120 C122 110.99(13) . .
C12 C120 C121 111.74(13) . .
C122 C120 C121 109.87(13) . .
C16 C160 C162 113.36(14) . .
C16 C160 C161 109.37(13) . .
C162 C160 C161 110.46(14) . .
C22 C21 C26 120.66(13) . .
C22 C21 N2 120.89(13) . .
C26 C21 N2 118.45(13) . .
C23 C22 C21 118.59(14) . .
C23 C22 C220 119.15(14) . .
C21 C22 C220 122.25(14) . .
C24 C23 C22 121.40(15) . .
C25 C24 C23 119.53(14) . .
C24 C25 C26 121.70(14) . .
C25 C26 C21 118.06(14) . .
C25 C26 C260 119.22(13) . .
C21 C26 C260 122.71(13) . .
C22 C220 C221 111.63(17) . .
C22 C220 C222 110.10(15) . .
C221 C220 C222 110.55(17) . .
C26 C260 C262 112.23(14) . .
C26 C260 C261 111.33(13) . .
C262 C260 C261 109.65(13) . .
C3S C2S C1S 113.2(12) . .
C2S C3S C4S 118.0(9) . .
C3S C4S C5S 113.1(10) . .
C6S C5S C4S 108.7(11) . .
C3SA C2SA C1SA 125(3) . .
C2SA C3SA C4SA 114(2) . .
C5SA C4SA C3SA 114.3(18) . .
C4SA C5SA C6SA 109.7(18) . .

loop_
_geom_bond_atom_site_label_1
_geom_bond_atom_site_label_2
_geom_bond_distance
_geom_bond_site_symmetry_2
Al1 O1 1.6980(10) .
Al1 N2 1.9357(13) .
Al1 N1 1.9528(13) .
Al1 C6 1.9736(17) .
Al1 Li1 3.105(3) 2_655
Al1 Li1 3.251(3) .
O1 Li1 1.791(3) .
O1 Li1 1.808(3) 2_655
Li1 O1 1.808(3) 3_665
Li1 Li1 2.712(4) 2_655
Li1 Li1 2.712(4) 3_665
Li1 Al1 3.105(3) 3_665
N1 C2 1.3356(19) .
N1 C11 1.457(2) .
N2 C4 1.335(2) .
N2 C21 1.446(2) .
C1 C2 1.513(2) .
C2 C3 1.402(2) .
C3 C4 1.396(2) .
C4 C5 1.520(2) .
C11 C12 1.403(2) .
C11 C16 1.408(2) .
C12 C13 1.396(2) .
C12 C120 1.525(2) .
C13 C14 1.384(2) .
C14 C15 1.373(2) .
C15 C16 1.402(2) .
C16 C160 1.520(2) .
C120 C122 1.527(2) .
C120 C121 1.533(2) .
C160 C162 1.525(2) .
C160 C161 1.532(2) .
C21 C22 1.405(2) .
C21 C26 1.408(2) .
C22 C23 1.391(2) .
C22 C220 1.518(2) .
C23 C24 1.379(2) .
C24 C25 1.376(2) .
C25 C26 1.397(2) .
C26 C260 1.520(2) .
C220 C221 1.529(3) .
C220 C222 1.530(3) .
C260 C262 1.531(2) .
C260 C261 1.534(2) .
C1S C2S 1.504(12) .
C2S C3S 1.497(12) .
C3S C4S 1.510(11) .
C4S C5S 1.546(12) .
C5S C6S 1.484(12) .
C1SA C2SA 1.500(16) .
C2SA C3SA 1.484(16) .
C3SA C4SA 1.536(16) .
C4SA C5SA 1.510(15) .
C5SA C6SA 1.519(16) .
